data_7203339
loop_
_publ_author_name
'Nakano, Kazunori'
'Sada, Kazuki'
'Aburaya, Kazuaki'
'Nakagawa, Kenji'
'Yoswathananont, Nungruethai'
'Tohnai, Norimitsu'
'Miyata, Mikiji'

_publ_section_title
;
 Guest-induced inversion of an asymmetric host layer in inclusion
 crystals of cholic acid
;
_journal_issue 6
_journal_name_full CrystEngComm
_journal_page_first 461
_journal_paper_doi 10.1039/b602862d
_journal_volume 8
_journal_year 2006
_chemical_formula_sum 'C57 H92 O10'
_chemical_formula_weight 937.35
_space_group_IT_number 4
_symmetry_cell_setting monoclinic
_symmetry_Int_Tables_number 4
_symmetry_space_group_name_Hall 'P 2yb'
_symmetry_space_group_name_H-M 'P 1 21 1'
_audit_creation_date 'Wed Apr 26 22:38:25 2006'
_audit_creation_method 'by teXsan'
_cell_angle_alpha 90
_cell_angle_beta 90.70(2)
_cell_angle_gamma 90
_cell_formula_units_Z 2
_cell_length_a 7.478(1)
_cell_length_b 25.381(5)
_cell_length_c 13.776(3)
_cell_measurement_reflns_used 28876
_cell_measurement_temperature 93.2
_cell_measurement_theta_max 68.2
_cell_measurement_theta_min 3.2
_cell_volume 2614.5(8)
_computing_cell_refinement PROCESS-AUTO
_computing_data_collection PROCESS-AUTO
_computing_data_reduction 'teXsan Ver. 1.10'
_computing_publication_material 'teXsan Ver. 1.10'
_computing_structure_refinement 'teXsan Ver. 1.10'
_computing_structure_solution SAPI91
_diffrn_measured_fraction_theta_full 0.9407
_diffrn_measured_fraction_theta_max 0.9407
_diffrn_measurement_device_type 'Rigaku RAXIS-RAPID Imaging Plate'
_diffrn_measurement_method \w
_diffrn_radiation_type 'Cu K\a'
_diffrn_radiation_wavelength 1.5419
_diffrn_reflns_av_R_equivalents 0.091
_diffrn_reflns_limit_h_max 8
_diffrn_reflns_limit_h_min 0
_diffrn_reflns_limit_k_max 30
_diffrn_reflns_limit_k_min 0
_diffrn_reflns_limit_l_max 16
_diffrn_reflns_limit_l_min -16
_diffrn_reflns_number 17474
_diffrn_reflns_theta_full 68.19
_diffrn_reflns_theta_max 68.19
_exptl_absorpt_coefficient_mu 0.630
_exptl_absorpt_correction_T_max 0.882
_exptl_absorpt_correction_T_min 0.644
_exptl_absorpt_correction_type integration
_exptl_absorpt_process_details '(Higashi, 1999)'
_exptl_crystal_colour colorless
_exptl_crystal_density_diffrn 1.191
_exptl_crystal_density_method 'not measured'
_exptl_crystal_description block
_exptl_crystal_size_max 0.500
_exptl_crystal_size_mid 0.400
_exptl_crystal_size_min 0.200
_refine_diff_density_max 0.42
_refine_diff_density_min -0.37
_refine_ls_extinction_method none
_refine_ls_goodness_of_fit_ref 1.630
_refine_ls_hydrogen_treatment noref
_refine_ls_number_parameters 604
_refine_ls_number_reflns 4589
_refine_ls_R_factor_gt 0.0659
_refine_ls_shift/su_max 0.0004
_refine_ls_structure_factor_coef Fsqd
_refine_ls_weighting_details 'w = 1/[\s^2^(Fo^2^) + (0.05000(Max(Fo^2^,0) + 2Fc^2^)/3)^2^]'
_refine_ls_weighting_scheme calc
_refine_ls_wR_factor_ref 0.1680
_reflns_number_gt 4090
_reflns_number_total 4589
_reflns_threshold_expression F^2^>2.0\s(F^2^)
_cod_data_source_file b602862d.txt
_cod_data_source_block aburaya74_
_cod_original_cell_volume 2614.5(9)
_cod_original_formula_sum 'C57 H92 O10 '
_cod_database_code 7203339

loop_
_symmetry_equiv_pos_as_xyz
x,y,z
-x,1/2+y,-z

loop_
_atom_site_label
_atom_site_type_symbol
_atom_site_fract_x
_atom_site_fract_y
_atom_site_fract_z
_atom_site_U_iso_or_equiv
_atom_site_adp_type
_atom_site_occupancy
_atom_site_calc_flag
_atom_site_refinement_flags
_atom_site_disorder_assembly
_atom_site_disorder_group
O(1) O -0.6045(4) -0.3443(3) -0.9998(2) 0.0294(7) Uani 1.00 d . . .
O(2) O -0.2129(4) -0.4398(3) -0.7683(2) 0.0250(7) Uani 1.00 d . . .
O(3) O -0.6562(4) -0.3890(3) -0.5710(2) 0.0229(7) Uani 1.00 d . . .
O(4) O -0.3086(4) -0.3368(3) -0.1134(2) 0.0311(8) Uani 1.00 d . . .
O(5) O -0.0617(4) -0.3484(3) -0.1989(2) 0.0278(7) Uani 1.00 d . . .
O(6) O 0.0663(4) -0.3357(3) -1.4981(2) 0.0287(7) Uani 1.00 d . . .
O(7) O -0.3447(3) -0.2469(3) -1.2697(2) 0.0207(7) Uani 1.00 d . . .
O(8) O 0.1110(4) -0.2917(3) -1.0667(2) 0.0211(7) Uani 1.00 d . . .
O(9) O -0.2276(4) -0.3500(3) -0.6132(2) 0.0324(8) Uani 1.00 d . . .
O(10) O -0.4735(4) -0.3339(3) -0.7010(2) 0.0287(7) Uani 1.00 d . . .
C(1) C -0.8243(5) -0.4599(3) -0.8807(3) 0.0249(10) Uani 1.00 d . . .
C(2) C -0.7881(5) -0.4021(3) -0.9067(3) 0.0257(10) Uani 1.00 d . . .
C(3) C -0.6365(5) -0.3988(3) -0.9783(3) 0.0231(9) Uani 1.00 d . . .
C(4) C -0.4702(5) -0.4256(3) -0.9372(3) 0.0219(9) Uani 1.00 d . . .
C(5) C -0.5030(5) -0.4839(3) -0.9069(3) 0.0229(9) Uani 1.00 d . . .
C(6) C -0.3326(5) -0.5097(3) -0.8671(3) 0.0242(10) Uani 1.00 d . . .
C(7) C -0.2818(5) -0.4931(3) -0.7638(3) 0.0230(9) Uani 1.00 d . . .
C(8) C -0.4404(5) -0.4965(3) -0.6936(3) 0.0197(9) Uani 1.00 d . . .
C(9) C -0.6050(5) -0.4674(3) -0.7368(3) 0.0205(9) Uani 1.00 d . . .
C(10) C -0.6629(5) -0.4890(3) -0.8375(3) 0.0199(8) Uani 1.00 d . . .
C(11) C -0.7571(5) -0.4659(3) -0.6623(3) 0.0210(9) Uani 1.00 d . . .
C(12) C -0.7021(5) -0.4439(3) -0.5622(3) 0.0203(9) Uani 1.00 d . . .
C(13) C -0.5419(5) -0.4755(3) -0.5194(3) 0.0203(9) Uani 1.00 d . . .
C(14) C -0.3919(5) -0.4735(3) -0.5950(3) 0.0174(8) Uani 1.00 d . . .
C(15) C -0.2279(5) -0.4956(3) -0.5407(3) 0.0222(9) Uani 1.00 d . . .
C(16) C -0.2522(5) -0.4757(3) -0.4352(3) 0.0250(10) Uani 1.00 d . . .
C(17) C -0.4414(5) -0.4504(3) -0.4307(3) 0.0194(8) Uani 1.00 d . . .
C(18) C -0.6032(6) -0.5317(3) -0.4954(3) 0.0236(10) Uani 1.00 d . . .
C(19) C -0.7163(6) -0.5479(3) -0.8318(3) 0.028(1) Uani 1.00 d . . .
C(20) C -0.5234(5) -0.4553(3) -0.3297(3) 0.0225(9) Uani 1.00 d . . .
C(21) C -0.7103(5) -0.4296(3) -0.3212(3) 0.028(1) Uani 1.00 d . . .
C(22) C -0.3950(5) -0.4319(3) -0.2518(3) 0.0240(10) Uani 1.00 d . . .
C(23) C -0.3394(6) -0.3746(3) -0.2725(3) 0.029(1) Uani 1.00 d . . .
C(24) C -0.2397(5) -0.3511(3) -0.1862(3) 0.0238(8) Uani 1.00 d . . .
C(25) C 0.2650(5) -0.2170(3) -1.3764(3) 0.0209(9) Uani 1.00 d . . .
C(26) C 0.2399(5) -0.2752(3) -1.4033(3) 0.0238(9) Uani 1.00 d . . .
C(27) C 0.0867(5) -0.2809(3) -1.4764(3) 0.0240(9) Uani 1.00 d . . .
C(28) C -0.0849(5) -0.2569(3) -1.4360(3) 0.0217(9) Uani 1.00 d . . .
C(29) C -0.0625(5) -0.1992(3) -1.4064(3) 0.0199(9) Uani 1.00 d . . .
C(30) C -0.2384(5) -0.1760(3) -1.3675(3) 0.0203(9) Uani 1.00 d . . .
C(31) C -0.2827(5) -0.1931(3) -1.2634(3) 0.0193(8) Uani 1.00 d . . .
C(32) C -0.1234(5) -0.1873(3) -1.1937(3) 0.0178(8) Uani 1.00 d . . .
C(33) C 0.0461(5) -0.2142(3) -1.2335(3) 0.0175(8) Uani 1.00 d . . .
C(34) C 0.0980(5) -0.1902(3) -1.3349(3) 0.0182(8) Uani 1.00 d . . .
C(35) C 0.2012(5) -0.2135(3) -1.1595(3) 0.0229(9) Uani 1.00 d . . .
C(36) C 0.1479(5) -0.2354(3) -1.0592(3) 0.0189(8) Uani 1.00 d . . .
C(37) C -0.0147(5) -0.2065(3) -1.0182(3) 0.0195(8) Uani 1.00 d . . .
C(38) C -0.1678(5) -0.2109(3) -1.0931(3) 0.0177(8) Uani 1.00 d . . .
C(39) C -0.3321(5) -0.1907(3) -1.0419(3) 0.0224(9) Uani 1.00 d . . .
C(40) C -0.3020(5) -0.2087(3) -0.9360(3) 0.0261(10) Uani 1.00 d . . .
C(41) C -0.1092(5) -0.2326(3) -0.9293(3) 0.0195(9) Uani 1.00 d . . .
C(42) C 0.0374(5) -0.1494(3) -0.9938(3) 0.0227(10) Uani 1.00 d . . .
C(43) C 0.1415(6) -0.1310(3) -1.3276(3) 0.0270(10) Uani 1.00 d . . .
C(44) C -0.0266(5) -0.2263(3) -0.8262(3) 0.0215(9) Uani 1.00 d . . .
C(45) C 0.1640(5) -0.2480(3) -0.8172(3) 0.0252(10) Uani 1.00 d . . .
C(46) C -0.1514(6) -0.2511(3) -0.7491(3) 0.0236(9) Uani 1.00 d . . .
C(47) C -0.1946(6) -0.3093(3) -0.7698(3) 0.032(1) Uani 1.00 d . . .
C(48) C -0.2992(6) -0.3327(3) -0.6874(3) 0.0249(9) Uani 1.00 d . . .
C(49) C -0.9226(6) -0.0561(3) -0.7925(3) 0.0274(10) Uani 1.00 d . . .
C(50) C -0.7541(6) -0.0787(3) -0.7868(3) 0.0257(10) Uani 1.00 d . . .
C(51) C -0.7132(6) -0.1139(3) -0.7075(3) 0.0250(9) Uani 1.00 d . . .
C(52) C -0.8436(6) -0.1241(3) -0.6398(3) 0.0275(10) Uani 1.00 d . . .
C(53) C -1.0111(6) -0.1013(3) -0.6459(3) 0.029(1) Uani 1.00 d . . .
C(54) C -1.0494(6) -0.0674(3) -0.7233(3) 0.030(1) Uani 1.00 d . . .
C(55) C -0.9749(8) -0.0195(3) -0.8767(4) 0.041(1) Uani 1.00 d . . .
C(56) C -0.6144(6) -0.0678(3) -0.8612(3) 0.034(1) Uani 1.00 d . . .
C(57) C -0.5310(6) -0.1392(3) -0.6989(4) 0.035(1) Uani 1.00 d . . .
H(1) H -0.9177 -0.4602 -0.8353 0.0299 Uiso 1.00 calc . . .
H(2) H -0.8608 -0.4769 -0.9388 0.0299 Uiso 1.00 calc . . .
H(3) H -0.8923 -0.3866 -0.9343 0.0304 Uiso 1.00 calc . . .
H(4) H -0.7554 -0.3831 -0.8491 0.0304 Uiso 1.00 calc . . .
H(5) H -0.6710 -0.4161 -1.0368 0.0271 Uiso 1.00 calc . . .
H(6) H -0.3802 -0.4250 -0.9865 0.0249 Uiso 1.00 calc . . .
H(7) H -0.4292 -0.4064 -0.8829 0.0249 Uiso 1.00 calc . . .
H(8) H -0.5342 -0.5020 -0.9651 0.0270 Uiso 1.00 calc . . .
H(9) H -0.3496 -0.5469 -0.8677 0.0281 Uiso 1.00 calc . . .
H(10) H -0.2354 -0.5012 -0.9086 0.0281 Uiso 1.00 calc . . .
H(11) H -0.1891 -0.5155 -0.7395 0.0267 Uiso 1.00 calc . . .
H(12) H -0.4715 -0.5321 -0.6846 0.0230 Uiso 1.00 calc . . .
H(13) H -0.5702 -0.4316 -0.7467 0.0225 Uiso 1.00 calc . . .
H(14) H -0.8000 -0.5006 -0.6532 0.0245 Uiso 1.00 calc . . .
H(15) H -0.8513 -0.4443 -0.6873 0.0245 Uiso 1.00 calc . . .
H(16) H -0.8016 -0.4471 -0.5186 0.0225 Uiso 1.00 calc . . .
H(17) H -0.3690 -0.4365 -0.6057 0.0192 Uiso 1.00 calc . . .
H(18) H -0.2251 -0.5325 -0.5435 0.0251 Uiso 1.00 calc . . .
H(19) H -0.1195 -0.4816 -0.5674 0.0251 Uiso 1.00 calc . . .
H(20) H -0.1612 -0.4505 -0.4189 0.0276 Uiso 1.00 calc . . .
H(21) H -0.2426 -0.5046 -0.3912 0.0276 Uiso 1.00 calc . . .
H(22) H -0.4286 -0.4133 -0.4437 0.0215 Uiso 1.00 calc . . .
H(23) H -0.5044 -0.5512 -0.4704 0.0302 Uiso 1.00 calc . . .
H(24) H -0.6948 -0.5304 -0.4488 0.0302 Uiso 1.00 calc . . .
H(25) H -0.6469 -0.5482 -0.5530 0.0302 Uiso 1.00 calc . . .
H(26) H -0.6186 -0.5675 -0.8057 0.0357 Uiso 1.00 calc . . .
H(27) H -0.8169 -0.5516 -0.7914 0.0357 Uiso 1.00 calc . . .
H(28) H -0.7445 -0.5606 -0.8952 0.0357 Uiso 1.00 calc . . .
H(29) H -0.5368 -0.4916 -0.3168 0.0251 Uiso 1.00 calc . . .
H(30) H -0.7578 -0.4360 -0.2583 0.0326 Uiso 1.00 calc . . .
H(31) H -0.7901 -0.4433 -0.3689 0.0326 Uiso 1.00 calc . . .
H(32) H -0.7012 -0.3921 -0.3300 0.0326 Uiso 1.00 calc . . .
H(33) H -0.4540 -0.4328 -0.1908 0.0277 Uiso 1.00 calc . . .
H(34) H -0.2908 -0.4530 -0.2486 0.0277 Uiso 1.00 calc . . .
H(35) H -0.4445 -0.3542 -0.2857 0.0362 Uiso 1.00 calc . . .
H(36) H -0.2650 -0.3740 -0.3276 0.0362 Uiso 1.00 calc . . .
H(37) H -0.5112 -0.3440 -1.0442 0.0430 Uiso 1.00 calc . . .
H(38) H -0.1606 -0.4306 -0.7045 0.0430 Uiso 1.00 calc . . .
H(39) H -0.7444 -0.3775 -0.5373 0.0430 Uiso 1.00 calc . . .
H(40) H 0.0019 -0.3262 -0.1445 0.0430 Uiso 1.00 calc . . .
H(41) H 0.3583 -0.2144 -1.3299 0.0238 Uiso 1.00 calc . . .
H(42) H 0.2967 -0.1986 -1.4338 0.0238 Uiso 1.00 calc . . .
H(43) H 0.3466 -0.2884 -1.4308 0.0292 Uiso 1.00 calc . . .
H(44) H 0.2136 -0.2949 -1.3460 0.0292 Uiso 1.00 calc . . .
H(45) H 0.1156 -0.2620 -1.5336 0.0289 Uiso 1.00 calc . . .
H(46) H -0.1756 -0.2594 -1.4835 0.0249 Uiso 1.00 calc . . .
H(47) H -0.1167 -0.2764 -1.3798 0.0249 Uiso 1.00 calc . . .
H(48) H -0.0362 -0.1805 -1.4644 0.0228 Uiso 1.00 calc . . .
H(49) H -0.2295 -0.1383 -1.3681 0.0233 Uiso 1.00 calc . . .
H(50) H -0.3348 -0.1864 -1.4085 0.0233 Uiso 1.00 calc . . .
H(51) H -0.3770 -0.1715 -1.2394 0.0208 Uiso 1.00 calc . . .
H(52) H -0.0980 -0.1504 -1.1862 0.0183 Uiso 1.00 calc . . .
H(53) H 0.0152 -0.2503 -1.2441 0.0195 Uiso 1.00 calc . . .
H(54) H 0.2431 -0.1781 -1.1525 0.0274 Uiso 1.00 calc . . .
H(55) H 0.2975 -0.2344 -1.1847 0.0274 Uiso 1.00 calc . . .
H(56) H 0.2446 -0.2307 -1.0146 0.0223 Uiso 1.00 calc . . .
H(57) H -0.1852 -0.2473 -1.1040 0.0202 Uiso 1.00 calc . . .
H(58) H -0.3424 -0.1535 -1.0469 0.0258 Uiso 1.00 calc . . .
H(59) H -0.4383 -0.2064 -1.0690 0.0258 Uiso 1.00 calc . . .
H(60) H -0.3114 -0.1789 -0.8932 0.0295 Uiso 1.00 calc . . .
H(61) H -0.3888 -0.2340 -0.9180 0.0295 Uiso 1.00 calc . . .
H(62) H -0.1183 -0.2692 -0.9430 0.0216 Uiso 1.00 calc . . .
H(63) H -0.0613 -0.1306 -0.9696 0.0280 Uiso 1.00 calc . . .
H(64) H 0.1328 -0.1489 -0.9472 0.0280 Uiso 1.00 calc . . .
H(65) H 0.0785 -0.1321 -1.0518 0.0280 Uiso 1.00 calc . . .
H(66) H 0.0417 -0.1128 -1.3002 0.0323 Uiso 1.00 calc . . .
H(67) H 0.2428 -0.1259 -1.2852 0.0323 Uiso 1.00 calc . . .
H(68) H 0.1663 -0.1170 -1.3891 0.0323 Uiso 1.00 calc . . .
H(69) H -0.0202 -0.1896 -0.8136 0.0257 Uiso 1.00 calc . . .
H(70) H 0.1619 -0.2849 -0.8275 0.0310 Uiso 1.00 calc . . .
H(71) H 0.2106 -0.2403 -0.7550 0.0310 Uiso 1.00 calc . . .
H(72) H 0.2366 -0.2319 -0.8655 0.0310 Uiso 1.00 calc . . .
H(73) H -0.0958 -0.2482 -0.6875 0.0279 Uiso 1.00 calc . . .
H(74) H -0.2612 -0.2317 -0.7494 0.0279 Uiso 1.00 calc . . .
H(75) H -0.2618 -0.3116 -0.8281 0.0396 Uiso 1.00 calc . . .
H(76) H -0.0850 -0.3278 -0.7761 0.0396 Uiso 1.00 calc . . .
H(77) H -0.0166 -0.3392 -1.5416 0.0430 Uiso 1.00 calc . . .
H(78) H -0.4170 -0.2535 -1.2189 0.0430 Uiso 1.00 calc . . .
H(79) H 0.2120 -0.3135 -1.0364 0.0430 Uiso 1.00 calc . . .
H(80) H -0.5152 -0.3549 -0.6453 0.0430 Uiso 1.00 calc . . .
H(81) H -0.8147 -0.1468 -0.5877 0.0302 Uiso 1.00 calc . . .
H(82) H -1.0991 -0.1090 -0.5980 0.0313 Uiso 1.00 calc . . .
H(83) H -1.1659 -0.0509 -0.7280 0.0333 Uiso 1.00 calc . . .
H(84) H -0.8779 -0.0149 -0.9186 0.0496 Uiso 1.00 calc . . .
H(85) H -1.0081 0.0145 -0.8505 0.0496 Uiso 1.00 calc . . .
H(86) H -1.0749 -0.0334 -0.9108 0.0496 Uiso 1.00 calc . . .
H(87) H -0.5078 -0.0859 -0.8463 0.0394 Uiso 1.00 calc . . .
H(88) H -0.5906 -0.0306 -0.8635 0.0394 Uiso 1.00 calc . . .
H(89) H -0.6580 -0.0785 -0.9237 0.0394 Uiso 1.00 calc . . .
H(90) H -0.4577 -0.1282 -0.7512 0.0446 Uiso 1.00 calc . . .
H(91) H -0.4751 -0.1294 -0.6391 0.0446 Uiso 1.00 calc . . .
H(92) H -0.5422 -0.1767 -0.7007 0.0446 Uiso 1.00 calc . . .

loop_
_atom_site_aniso_label
_atom_site_aniso_U_11
_atom_site_aniso_U_22
_atom_site_aniso_U_33
_atom_site_aniso_U_12
_atom_site_aniso_U_13
_atom_site_aniso_U_23
O(1) 0.025(1) 0.031(1) 0.032(2) 0.007(1) 0.003(1) 0.010(1)
O(2) 0.021(1) 0.027(1) 0.027(2) 0.001(1) 0.003(1) 0.003(1)
O(3) 0.023(1) 0.021(1) 0.024(1) 0.003(1) 0.005(1) 0.005(1)
O(4) 0.036(2) 0.028(2) 0.030(2) -0.011(1) 0.008(1) -0.004(1)
O(5) 0.026(1) 0.027(1) 0.030(1) -0.003(1) -0.004(1) -0.007(1)
O(6) 0.026(1) 0.028(1) 0.032(2) 0.006(1) -0.004(1) -0.013(1)
O(7) 0.021(1) 0.018(1) 0.023(1) -0.001(1) -0.0023(10) 0.000(1)
O(8) 0.023(1) 0.016(1) 0.024(1) 0.001(1) -0.003(1) -0.001(1)
O(9) 0.035(2) 0.032(2) 0.031(2) -0.012(1) -0.005(1) 0.007(1)
O(10) 0.030(1) 0.028(2) 0.028(2) -0.002(1) -0.001(1) 0.006(1)
C(1) 0.022(2) 0.028(2) 0.024(2) -0.003(1) 0.000(1) -0.001(2)
C(2) 0.021(2) 0.028(2) 0.029(2) 0.003(2) -0.001(1) -0.002(2)
C(3) 0.020(2) 0.028(2) 0.021(2) 0.004(1) -0.005(1) 0.001(1)
C(4) 0.019(2) 0.024(2) 0.023(2) 0.002(1) 0.004(1) 0.002(1)
C(5) 0.020(2) 0.024(2) 0.025(2) 0.004(1) 0.001(1) -0.001(1)
C(6) 0.024(2) 0.026(2) 0.023(2) 0.006(2) 0.003(1) -0.003(2)
C(7) 0.022(2) 0.022(2) 0.025(2) 0.005(1) 0.001(1) 0.000(1)
C(8) 0.025(2) 0.021(2) 0.013(2) -0.002(1) 0.000(1) -0.001(1)
C(9) 0.028(2) 0.014(2) 0.019(2) -0.001(1) 0.003(1) 0.001(1)
C(10) 0.021(2) 0.018(2) 0.020(2) -0.002(1) 0.003(1) 0.001(1)
C(11) 0.017(2) 0.023(2) 0.023(2) -0.003(1) -0.004(1) -0.003(1)
C(12) 0.022(2) 0.023(2) 0.015(2) -0.001(1) 0.007(1) -0.001(1)
C(13) 0.024(2) 0.016(2) 0.020(2) -0.003(1) 0.002(1) -0.002(1)
C(14) 0.021(2) 0.013(2) 0.018(2) 0.002(1) 0.002(1) -0.001(1)
C(15) 0.020(2) 0.022(2) 0.025(2) 0.004(1) 0.001(1) 0.002(1)
C(16) 0.024(2) 0.023(2) 0.028(2) 0.004(1) -0.001(2) -0.002(2)
C(17) 0.020(2) 0.019(2) 0.019(2) -0.003(1) 0.001(1) 0.002(1)
C(18) 0.034(2) 0.019(2) 0.018(2) -0.006(2) 0.003(2) 0.002(1)
C(19) 0.032(2) 0.019(2) 0.033(2) -0.007(2) -0.003(2) -0.004(2)
C(20) 0.029(2) 0.018(2) 0.020(2) -0.002(1) -0.001(1) -0.001(1)
C(21) 0.023(2) 0.037(2) 0.022(2) -0.005(2) 0.005(2) -0.004(2)
C(22) 0.029(2) 0.021(2) 0.022(2) -0.003(2) -0.001(1) 0.000(1)
C(23) 0.035(2) 0.022(2) 0.029(2) -0.004(2) -0.006(2) -0.002(2)
C(24) 0.031(1) 0.011(2) 0.030(2) -0.002(1) 0.002(1) 0.006(1)
C(25) 0.021(2) 0.024(2) 0.018(2) -0.002(1) 0.005(1) 0.006(1)
C(26) 0.017(2) 0.026(2) 0.029(2) 0.003(1) 0.001(1) 0.000(2)
C(27) 0.022(2) 0.025(2) 0.024(2) 0.003(1) -0.001(1) -0.005(2)
C(28) 0.020(2) 0.022(2) 0.023(2) 0.004(1) -0.003(1) -0.002(1)
C(29) 0.024(2) 0.018(2) 0.017(2) 0.001(1) -0.003(1) 0.003(1)
C(30) 0.026(2) 0.017(2) 0.018(2) 0.003(1) 0.000(1) 0.001(1)
C(31) 0.020(2) 0.015(1) 0.022(2) 0.000(1) -0.002(1) 0.004(1)
C(32) 0.016(2) 0.017(2) 0.021(2) 0.000(1) 0.002(1) 0.002(1)
C(33) 0.016(2) 0.025(2) 0.012(2) 0.001(1) 0.003(1) 0.004(1)
C(34) 0.019(2) 0.021(2) 0.015(2) -0.002(1) 0.001(1) 0.004(1)
C(35) 0.019(2) 0.026(2) 0.023(2) -0.003(1) -0.004(1) 0.004(2)
C(36) 0.020(2) 0.017(1) 0.020(2) -0.002(1) -0.001(1) -0.004(1)
C(37) 0.016(2) 0.022(2) 0.021(2) -0.002(1) -0.004(1) 0.000(1)
C(38) 0.020(2) 0.019(2) 0.015(2) 0.000(1) -0.004(1) -0.001(1)
C(39) 0.018(2) 0.027(2) 0.022(2) 0.006(1) 0.005(1) -0.002(1)
C(40) 0.021(2) 0.031(2) 0.027(2) 0.004(2) 0.001(2) 0.001(2)
C(41) 0.020(2) 0.020(2) 0.018(2) -0.001(1) 0.002(1) -0.003(1)
C(42) 0.023(2) 0.020(2) 0.025(2) -0.004(1) 0.003(2) -0.003(1)
C(43) 0.027(2) 0.023(2) 0.030(2) -0.006(2) 0.001(2) 0.000(2)
C(44) 0.022(2) 0.021(2) 0.021(2) -0.002(1) -0.002(1) -0.002(1)
C(45) 0.024(2) 0.027(2) 0.024(2) -0.001(2) -0.002(1) 0.001(2)
C(46) 0.032(2) 0.024(2) 0.015(2) -0.003(2) 0.002(1) -0.004(1)
C(47) 0.043(2) 0.026(2) 0.026(2) -0.008(2) 0.011(2) -0.001(2)
C(48) 0.028(2) 0.018(2) 0.028(2) -0.007(2) 0.001(1) -0.003(1)
C(49) 0.038(2) 0.022(2) 0.022(2) 0.000(2) -0.011(1) -0.004(1)
C(50) 0.033(2) 0.025(2) 0.019(2) -0.007(1) 0.002(1) -0.006(1)
C(51) 0.027(2) 0.023(2) 0.025(2) -0.005(1) -0.003(1) -0.003(1)
C(52) 0.034(2) 0.027(2) 0.021(2) 0.000(2) -0.001(1) 0.007(2)
C(53) 0.026(2) 0.031(2) 0.029(2) -0.005(2) 0.006(2) -0.005(1)
C(54) 0.030(2) 0.023(2) 0.036(2) -0.001(2) -0.004(1) -0.007(2)
C(55) 0.067(3) 0.027(2) 0.029(2) -0.001(2) -0.010(2) 0.004(2)
C(56) 0.033(2) 0.036(2) 0.033(2) -0.010(2) 0.006(2) 0.000(2)
C(57) 0.027(2) 0.040(3) 0.038(3) 0.004(2) -0.003(2) 0.000(2)

loop_
_atom_type_symbol
_atom_type_description
_atom_type_scat_dispersion_real
_atom_type_scat_dispersion_imag
_atom_type_scat_source
C C 0.018 0.009
;International Tables for Crystallography
(1992, Vol. C, Tables 4.2.6.8 and 6.1.1.1)
;
H H 0.000 0.000
;International Tables for Crystallography
(1992, Vol. C, Table 6.1.1.2)
;
O O 0.049 0.032
;International Tables for Crystallography
(1992, Vol. C, Tables 4.2.6.8 and 6.1.1.1)
;

loop_
_geom_angle_atom_site_label_1
_geom_angle_atom_site_label_2
_geom_angle_atom_site_label_3
_geom_angle
_geom_angle_site_symmetry_1
_geom_angle_site_symmetry_2
_geom_angle_site_symmetry_3
_geom_angle_publ_flag
C(2) C(1) C(10) 114.3(4) . 1_555 1_555 yes
C(1) C(2) C(3) 109.8(4) . 1_555 1_555 yes
O(1) C(3) C(2) 108.4(4) . 1_555 1_555 yes
O(1) C(3) C(4) 111.7(4) . 1_555 1_555 yes
C(2) C(3) C(4) 110.5(4) . 1_555 1_555 yes
C(3) C(4) C(5) 113.2(4) . 1_555 1_555 yes
C(4) C(5) C(6) 111.8(4) . 1_555 1_555 yes
C(4) C(5) C(10) 111.9(4) . 1_555 1_555 yes
C(6) C(5) C(10) 112.9(4) . 1_555 1_555 yes
C(5) C(6) C(7) 114.3(4) . 1_555 1_555 yes
O(2) C(7) C(6) 107.7(4) . 1_555 1_555 yes
O(2) C(7) C(8) 110.9(4) . 1_555 1_555 yes
C(6) C(7) C(8) 112.6(4) . 1_555 1_555 yes
C(7) C(8) C(9) 110.2(4) . 1_555 1_555 yes
C(7) C(8) C(14) 111.2(4) . 1_555 1_555 yes
C(9) C(8) C(14) 109.9(4) . 1_555 1_555 yes
C(8) C(9) C(10) 112.8(4) . 1_555 1_555 yes
C(8) C(9) C(11) 110.2(4) . 1_555 1_555 yes
C(10) C(9) C(11) 113.9(4) . 1_555 1_555 yes
C(1) C(10) C(5) 109.3(4) . 1_555 1_555 yes
C(1) C(10) C(9) 112.9(4) . 1_555 1_555 yes
C(1) C(10) C(19) 106.4(4) . 1_555 1_555 yes
C(5) C(10) C(9) 108.3(4) . 1_555 1_555 yes
C(5) C(10) C(19) 108.4(4) . 1_555 1_555 yes
C(9) C(10) C(19) 111.5(4) . 1_555 1_555 yes
C(9) C(11) C(12) 114.4(4) . 1_555 1_555 yes
O(3) C(12) C(11) 109.7(4) . 1_555 1_555 yes
O(3) C(12) C(13) 110.3(4) . 1_555 1_555 yes
C(11) C(12) C(13) 110.5(4) . 1_555 1_555 yes
C(12) C(13) C(14) 107.0(4) . 1_555 1_555 yes
C(12) C(13) C(17) 116.7(4) . 1_555 1_555 yes
C(12) C(13) C(18) 109.3(4) . 1_555 1_555 yes
C(14) C(13) C(17) 99.7(4) . 1_555 1_555 yes
C(14) C(13) C(18) 113.4(4) . 1_555 1_555 yes
C(17) C(13) C(18) 110.6(4) . 1_555 1_555 yes
C(8) C(14) C(13) 115.1(4) . 1_555 1_555 yes
C(8) C(14) C(15) 118.4(4) . 1_555 1_555 yes
C(13) C(14) C(15) 104.0(4) . 1_555 1_555 yes
C(14) C(15) C(16) 103.7(4) . 1_555 1_555 yes
C(15) C(16) C(17) 106.8(4) . 1_555 1_555 yes
C(13) C(17) C(16) 103.2(4) . 1_555 1_555 yes
C(13) C(17) C(20) 118.9(4) . 1_555 1_555 yes
C(16) C(17) C(20) 112.1(4) . 1_555 1_555 yes
C(17) C(20) C(21) 113.9(4) . 1_555 1_555 yes
C(17) C(20) C(22) 110.2(4) . 1_555 1_555 yes
C(21) C(20) C(22) 109.8(4) . 1_555 1_555 yes
C(20) C(22) C(23) 113.5(4) . 1_555 1_555 yes
C(22) C(23) C(24) 110.9(4) . 1_555 1_555 yes
O(4) C(24) O(5) 122.2(5) . 1_555 1_555 yes
O(4) C(24) C(23) 124.5(5) . 1_555 1_555 yes
O(5) C(24) C(23) 113.3(5) . 1_555 1_555 yes
C(26) C(25) C(34) 114.7(4) . 1_555 1_555 yes
C(25) C(26) C(27) 109.9(4) . 1_555 1_555 yes
O(6) C(27) C(26) 107.9(4) . 1_555 1_555 yes
O(6) C(27) C(28) 112.0(4) . 1_555 1_555 yes
C(26) C(27) C(28) 110.4(4) . 1_555 1_555 yes
C(27) C(28) C(29) 112.9(4) . 1_555 1_555 yes
C(28) C(29) C(30) 111.6(4) . 1_555 1_555 yes
C(28) C(29) C(34) 112.9(4) . 1_555 1_555 yes
C(30) C(29) C(34) 112.1(4) . 1_555 1_555 yes
C(29) C(30) C(31) 114.2(4) . 1_555 1_555 yes
O(7) C(31) C(30) 106.5(4) . 1_555 1_555 yes
O(7) C(31) C(32) 112.1(4) . 1_555 1_555 yes
C(30) C(31) C(32) 112.5(4) . 1_555 1_555 yes
C(31) C(32) C(33) 111.8(4) . 1_555 1_555 yes
C(31) C(32) C(38) 110.5(4) . 1_555 1_555 yes
C(33) C(32) C(38) 109.4(4) . 1_555 1_555 yes
C(32) C(33) C(34) 110.8(4) . 1_555 1_555 yes
C(32) C(33) C(35) 112.0(4) . 1_555 1_555 yes
C(34) C(33) C(35) 113.0(4) . 1_555 1_555 yes
C(25) C(34) C(29) 108.8(4) . 1_555 1_555 yes
C(25) C(34) C(33) 111.6(4) . 1_555 1_555 yes
C(25) C(34) C(43) 106.5(4) . 1_555 1_555 yes
C(29) C(34) C(33) 107.9(4) . 1_555 1_555 yes
C(29) C(34) C(43) 110.1(4) . 1_555 1_555 yes
C(33) C(34) C(43) 111.9(4) . 1_555 1_555 yes
C(33) C(35) C(36) 112.8(4) . 1_555 1_555 yes
O(8) C(36) C(35) 109.9(4) . 1_555 1_555 yes
O(8) C(36) C(37) 110.2(4) . 1_555 1_555 yes
C(35) C(36) C(37) 111.7(4) . 1_555 1_555 yes
C(36) C(37) C(38) 107.8(4) . 1_555 1_555 yes
C(36) C(37) C(41) 116.8(4) . 1_555 1_555 yes
C(36) C(37) C(42) 109.4(4) . 1_555 1_555 yes
C(38) C(37) C(41) 98.9(4) . 1_555 1_555 yes
C(38) C(37) C(42) 113.5(4) . 1_555 1_555 yes
C(41) C(37) C(42) 110.1(4) . 1_555 1_555 yes
C(32) C(38) C(37) 114.0(4) . 1_555 1_555 yes
C(32) C(38) C(39) 118.1(4) . 1_555 1_555 yes
C(37) C(38) C(39) 105.3(4) . 1_555 1_555 yes
C(38) C(39) C(40) 103.3(4) . 1_555 1_555 yes
C(39) C(40) C(41) 107.1(4) . 1_555 1_555 yes
C(37) C(41) C(40) 102.3(4) . 1_555 1_555 yes
C(37) C(41) C(44) 119.6(4) . 1_555 1_555 yes
C(40) C(41) C(44) 111.7(4) . 1_555 1_555 yes
C(41) C(44) C(45) 113.4(4) . 1_555 1_555 yes
C(41) C(44) C(46) 110.4(4) . 1_555 1_555 yes
C(45) C(44) C(46) 111.4(4) . 1_555 1_555 yes
C(44) C(46) C(47) 112.8(4) . 1_555 1_555 yes
C(46) C(47) C(48) 110.3(4) . 1_555 1_555 yes
O(9) C(48) O(10) 122.1(5) . 1_555 1_555 yes
O(9) C(48) C(47) 122.8(5) . 1_555 1_555 yes
O(10) C(48) C(47) 115.1(5) . 1_555 1_555 yes
C(50) C(49) C(54) 120.3(5) . 1_555 1_555 yes
C(50) C(49) C(55) 121.2(5) . 1_555 1_555 yes
C(54) C(49) C(55) 118.5(5) . 1_555 1_555 yes
C(49) C(50) C(51) 119.0(5) . 1_555 1_555 yes
C(49) C(50) C(56) 121.7(5) . 1_555 1_555 yes
C(51) C(50) C(56) 119.3(5) . 1_555 1_555 yes
C(50) C(51) C(52) 118.8(5) . 1_555 1_555 yes
C(50) C(51) C(57) 120.4(5) . 1_555 1_555 yes
C(52) C(51) C(57) 120.8(5) . 1_555 1_555 yes
C(51) C(52) C(53) 121.8(5) . 1_555 1_555 yes
C(52) C(53) C(54) 118.8(5) . 1_555 1_555 yes
C(49) C(54) C(53) 121.2(5) . 1_555 1_555 yes

loop_
_geom_bond_atom_site_label_1
_geom_bond_atom_site_label_2
_geom_bond_distance
_geom_bond_site_symmetry_1
_geom_bond_site_symmetry_2
_geom_bond_publ_flag
O(1) C(3) 1.436(7) . . yes
O(2) C(7) 1.448(7) . . yes
O(3) C(12) 1.440(6) . . yes
O(4) C(24) 1.190(7) . . yes
O(5) C(24) 1.346(6) . . yes
O(6) C(27) 1.431(6) . . yes
O(7) C(31) 1.444(6) . . yes
O(8) C(36) 1.457(6) . . yes
O(9) C(48) 1.229(7) . . yes
O(10) C(48) 1.315(7) . . yes
C(1) C(2) 1.536(8) . . yes
C(1) C(10) 1.530(7) . . yes
C(2) C(3) 1.513(8) . . yes
C(3) C(4) 1.520(7) . . yes
C(4) C(5) 1.556(7) . . yes
C(5) C(6) 1.530(7) . . yes
C(5) C(10) 1.546(7) . . yes
C(6) C(7) 1.528(7) . . yes
C(7) C(8) 1.542(7) . . yes
C(8) C(9) 1.548(7) . . yes
C(8) C(14) 1.519(6) . . yes
C(9) C(10) 1.548(7) . . yes
C(9) C(11) 1.543(7) . . yes
C(10) C(19) 1.549(7) . . yes
C(11) C(12) 1.539(7) . . yes
C(12) C(13) 1.551(7) . . yes
C(13) C(14) 1.540(7) . . yes
C(13) C(17) 1.563(7) . . yes
C(13) C(18) 1.536(7) . . yes
C(14) C(15) 1.535(6) . . yes
C(15) C(16) 1.551(7) . . yes
C(16) C(17) 1.557(7) . . yes
C(17) C(20) 1.532(7) . . yes
C(20) C(21) 1.548(7) . . yes
C(20) C(22) 1.550(7) . . yes
C(22) C(23) 1.541(7) . . yes
C(23) C(24) 1.518(7) . . yes
C(25) C(26) 1.533(7) . . yes
C(25) C(34) 1.539(7) . . yes
C(26) C(27) 1.523(7) . . yes
C(27) C(28) 1.531(7) . . yes
C(28) C(29) 1.528(7) . . yes
C(29) C(30) 1.544(7) . . yes
C(29) C(34) 1.560(6) . . yes
C(30) C(31) 1.539(7) . . yes
C(31) C(32) 1.528(6) . . yes
C(32) C(33) 1.546(6) . . yes
C(32) C(38) 1.549(6) . . yes
C(33) C(34) 1.577(6) . . yes
C(33) C(35) 1.535(6) . . yes
C(34) C(43) 1.541(7) . . yes
C(35) C(36) 1.547(7) . . yes
C(36) C(37) 1.533(7) . . yes
C(37) C(38) 1.536(6) . . yes
C(37) C(41) 1.569(7) . . yes
C(37) C(42) 1.536(7) . . yes
C(38) C(39) 1.514(7) . . yes
C(39) C(40) 1.542(7) . . yes
C(40) C(41) 1.566(7) . . yes
C(41) C(44) 1.549(6) . . yes
C(44) C(45) 1.532(7) . . yes
C(44) C(46) 1.556(7) . . yes
C(46) C(47) 1.537(8) . . yes
C(47) C(48) 1.508(8) . . yes
C(49) C(50) 1.386(8) . . yes
C(49) C(54) 1.383(9) . . yes
C(49) C(55) 1.533(7) . . yes
C(50) C(51) 1.441(7) . . yes
C(50) C(56) 1.499(8) . . yes
C(51) C(52) 1.382(8) . . yes
C(51) C(57) 1.509(8) . . yes
C(52) C(53) 1.382(8) . . yes
C(53) C(54) 1.397(8) . . yes

loop_
_geom_contact_atom_site_label_1
_geom_contact_atom_site_label_2
_geom_contact_distance
_geom_contact_site_symmetry_1
_geom_contact_site_symmetry_2
_geom_contact_publ_flag
O(1) O(8) 2.667(5) . 1_455 ?
O(1) O(4) 2.733(5) . 1_554 ?
O(1) C(36) 3.420(6) . 1_455 ?
O(2) C(48) 3.013(7) . . ?
O(2) O(9) 3.128(6) . . ?
O(2) C(47) 3.316(7) . . ?
O(2) C(1) 3.349(6) . 1_655 ?
O(2) O(10) 3.454(5) . . ?
O(3) O(10) 2.663(5) . . ?
O(3) O(6) 2.683(5) . 1_456 ?
O(3) O(9) 3.412(5) . . ?
O(3) C(48) 3.442(6) . . ?
O(4) O(7) 3.146(5) . 1_556 ?
O(4) C(38) 3.376(6) . 1_556 ?
O(4) O(8) 3.395(5) . 1_556 ?
O(4) C(3) 3.474(7) . 1_556 ?
O(4) C(4) 3.536(7) . 1_556 ?
O(5) O(8) 2.646(5) . 1_556 ?
O(5) O(7) 3.466(5) . 1_556 ?
O(5) C(33) 3.533(6) . 1_556 ?
O(6) O(9) 2.718(5) . 1_554 ?
O(6) C(12) 3.370(6) . 1_654 ?
O(7) C(24) 2.985(6) . 1_554 ?
O(7) C(23) 3.241(6) . 1_554 ?
O(7) C(25) 3.339(6) . 1_455 ?
O(8) C(24) 3.430(6) . 1_554 ?
O(8) C(3) 3.520(6) . 1_655 ?
O(9) C(14) 3.378(6) . . ?
O(9) C(27) 3.470(6) . 1_556 ?
O(9) C(28) 3.552(6) . 1_556 ?
O(10) C(9) 3.561(6) . . ?

loop_
_geom_torsion_atom_site_label_1
_geom_torsion_atom_site_label_2
_geom_torsion_atom_site_label_3
_geom_torsion_atom_site_label_4
_geom_torsion
_geom_torsion_site_symmetry_1
_geom_torsion_site_symmetry_2
_geom_torsion_site_symmetry_3
_geom_torsion_site_symmetry_4
_geom_torsion_publ_flag
O(1) C(3) C(2) C(1) -179.1(4) 1_555 1_555 1_555 1_555 yes
O(1) C(3) C(4) C(5) 176.3(4) 1_555 1_555 1_555 1_555 yes
O(2) C(7) C(6) C(5) -73.6(5) 1_555 1_555 1_555 1_555 yes
O(2) C(7) C(8) C(9) 69.8(5) 1_555 1_555 1_555 1_555 yes
O(2) C(7) C(8) C(14) -52.4(5) 1_555 1_555 1_555 1_555 yes
O(3) C(12) C(11) C(9) 65.9(5) 1_555 1_555 1_555 1_555 yes
O(3) C(12) C(13) C(14) -65.9(5) 1_555 1_555 1_555 1_555 yes
O(3) C(12) C(13) C(17) 44.6(6) 1_555 1_555 1_555 1_555 yes
O(3) C(12) C(13) C(18) 170.9(4) 1_555 1_555 1_555 1_555 yes
O(4) C(24) C(23) C(22) -75.6(7) 1_555 1_555 1_555 1_555 yes
O(5) C(24) C(23) C(22) 103.5(5) 1_555 1_555 1_555 1_555 yes
O(6) C(27) C(26) C(25) -179.1(4) 1_555 1_555 1_555 1_555 yes
O(6) C(27) C(28) C(29) 176.4(4) 1_555 1_555 1_555 1_555 yes
O(7) C(31) C(30) C(29) -75.1(5) 1_555 1_555 1_555 1_555 yes
O(7) C(31) C(32) C(33) 68.5(5) 1_555 1_555 1_555 1_555 yes
O(7) C(31) C(32) C(38) -53.6(5) 1_555 1_555 1_555 1_555 yes
O(8) C(36) C(35) C(33) 67.5(5) 1_555 1_555 1_555 1_555 yes
O(8) C(36) C(37) C(38) -66.1(5) 1_555 1_555 1_555 1_555 yes
O(8) C(36) C(37) C(41) 44.1(5) 1_555 1_555 1_555 1_555 yes
O(8) C(36) C(37) C(42) 170.0(4) 1_555 1_555 1_555 1_555 yes
O(9) C(48) C(47) C(46) -83.6(7) 1_555 1_555 1_555 1_555 yes
O(10) C(48) C(47) C(46) 97.3(5) 1_555 1_555 1_555 1_555 yes
C(1) C(2) C(3) C(4) -56.5(5) 1_555 1_555 1_555 1_555 yes
C(1) C(10) C(5) C(4) 50.3(5) 1_555 1_555 1_555 1_555 yes
C(1) C(10) C(5) C(6) 177.4(4) 1_555 1_555 1_555 1_555 yes
C(1) C(10) C(9) C(8) -179.4(4) 1_555 1_555 1_555 1_555 yes
C(1) C(10) C(9) C(11) 54.1(6) 1_555 1_555 1_555 1_555 yes
C(2) C(1) C(10) C(5) -54.3(6) 1_555 1_555 1_555 1_555 yes
C(2) C(1) C(10) C(9) 66.3(6) 1_555 1_555 1_555 1_555 yes
C(2) C(1) C(10) C(19) -171.2(4) 1_555 1_555 1_555 1_555 yes
C(2) C(3) C(4) C(5) 55.7(6) 1_555 1_555 1_555 1_555 yes
C(3) C(2) C(1) C(10) 58.1(6) 1_555 1_555 1_555 1_555 yes
C(3) C(4) C(5) C(6) 179.3(4) 1_555 1_555 1_555 1_555 yes
C(3) C(4) C(5) C(10) -53.0(5) 1_555 1_555 1_555 1_555 yes
C(4) C(5) C(6) C(7) 76.1(6) 1_555 1_555 1_555 1_555 yes
C(4) C(5) C(10) C(9) -73.1(5) 1_555 1_555 1_555 1_555 yes
C(4) C(5) C(10) C(19) 165.8(4) 1_555 1_555 1_555 1_555 yes
C(5) C(6) C(7) C(8) 48.9(6) 1_555 1_555 1_555 1_555 yes
C(5) C(10) C(9) C(8) -58.2(5) 1_555 1_555 1_555 1_555 yes
C(5) C(10) C(9) C(11) 175.2(4) 1_555 1_555 1_555 1_555 yes
C(6) C(5) C(10) C(9) 54.0(5) 1_555 1_555 1_555 1_555 yes
C(6) C(5) C(10) C(19) -67.0(5) 1_555 1_555 1_555 1_555 yes
C(6) C(7) C(8) C(9) -50.9(5) 1_555 1_555 1_555 1_555 yes
C(6) C(7) C(8) C(14) -173.1(4) 1_555 1_555 1_555 1_555 yes
C(7) C(6) C(5) C(10) -51.1(6) 1_555 1_555 1_555 1_555 yes
C(7) C(8) C(9) C(10) 57.3(5) 1_555 1_555 1_555 1_555 yes
C(7) C(8) C(9) C(11) -174.2(4) 1_555 1_555 1_555 1_555 yes
C(7) C(8) C(14) C(13) -179.6(4) 1_555 1_555 1_555 1_555 yes
C(7) C(8) C(14) C(15) -55.7(6) 1_555 1_555 1_555 1_555 yes
C(8) C(9) C(10) C(19) 60.9(5) 1_555 1_555 1_555 1_555 yes
C(8) C(9) C(11) C(12) 52.8(5) 1_555 1_555 1_555 1_555 yes
C(8) C(14) C(13) C(12) -59.5(5) 1_555 1_555 1_555 1_555 yes
C(8) C(14) C(13) C(17) 178.6(4) 1_555 1_555 1_555 1_555 yes
C(8) C(14) C(13) C(18) 61.1(5) 1_555 1_555 1_555 1_555 yes
C(8) C(14) C(15) C(16) -164.0(4) 1_555 1_555 1_555 1_555 yes
C(9) C(8) C(14) C(13) 58.0(5) 1_555 1_555 1_555 1_555 yes
C(9) C(8) C(14) C(15) -178.1(4) 1_555 1_555 1_555 1_555 yes
C(9) C(11) C(12) C(13) -56.0(5) 1_555 1_555 1_555 1_555 yes
C(10) C(9) C(8) C(14) -179.7(4) 1_555 1_555 1_555 1_555 yes
C(10) C(9) C(11) C(12) -179.3(4) 1_555 1_555 1_555 1_555 yes
C(11) C(9) C(8) C(14) -51.3(5) 1_555 1_555 1_555 1_555 yes
C(11) C(9) C(10) C(19) -65.7(5) 1_555 1_555 1_555 1_555 yes
C(11) C(12) C(13) C(14) 55.6(5) 1_555 1_555 1_555 1_555 yes
C(11) C(12) C(13) C(17) 166.1(4) 1_555 1_555 1_555 1_555 yes
C(11) C(12) C(13) C(18) -67.6(5) 1_555 1_555 1_555 1_555 yes
C(12) C(13) C(14) C(15) 169.3(4) 1_555 1_555 1_555 1_555 yes
C(12) C(13) C(17) C(16) -155.9(4) 1_555 1_555 1_555 1_555 yes
C(12) C(13) C(17) C(20) 79.3(6) 1_555 1_555 1_555 1_555 yes
C(13) C(14) C(15) C(16) -34.8(5) 1_555 1_555 1_555 1_555 yes
C(13) C(17) C(16) C(15) 20.8(5) 1_555 1_555 1_555 1_555 yes
C(13) C(17) C(20) C(21) -60.8(6) 1_555 1_555 1_555 1_555 yes
C(13) C(17) C(20) C(22) 175.3(4) 1_555 1_555 1_555 1_555 yes
C(14) C(13) C(17) C(16) -41.2(4) 1_555 1_555 1_555 1_555 yes
C(14) C(13) C(17) C(20) -166.0(4) 1_555 1_555 1_555 1_555 yes
C(14) C(15) C(16) C(17) 8.1(5) 1_555 1_555 1_555 1_555 yes
C(15) C(14) C(13) C(17) 47.5(4) 1_555 1_555 1_555 1_555 yes
C(15) C(14) C(13) C(18) -70.1(5) 1_555 1_555 1_555 1_555 yes
C(15) C(16) C(17) C(20) 150.0(4) 1_555 1_555 1_555 1_555 yes
C(16) C(17) C(13) C(18) 78.5(5) 1_555 1_555 1_555 1_555 yes
C(16) C(17) C(20) C(21) 178.8(4) 1_555 1_555 1_555 1_555 yes
C(16) C(17) C(20) C(22) 54.9(5) 1_555 1_555 1_555 1_555 yes
C(17) C(20) C(22) C(23) 54.8(6) 1_555 1_555 1_555 1_555 yes
C(18) C(13) C(17) C(20) -46.3(6) 1_555 1_555 1_555 1_555 yes
C(20) C(22) C(23) C(24) 170.6(4) 1_555 1_555 1_555 1_555 yes
C(21) C(20) C(22) C(23) -71.5(6) 1_555 1_555 1_555 1_555 yes
C(25) C(26) C(27) C(28) -56.3(6) 1_555 1_555 1_555 1_555 yes
C(25) C(34) C(29) C(28) 49.8(5) 1_555 1_555 1_555 1_555 yes
C(25) C(34) C(29) C(30) 177.0(4) 1_555 1_555 1_555 1_555 yes
C(25) C(34) C(33) C(32) -179.2(4) 1_555 1_555 1_555 1_555 yes
C(25) C(34) C(33) C(35) 54.1(5) 1_555 1_555 1_555 1_555 yes
C(26) C(25) C(34) C(29) -52.8(5) 1_555 1_555 1_555 1_555 yes
C(26) C(25) C(34) C(33) 66.1(5) 1_555 1_555 1_555 1_555 yes
C(26) C(25) C(34) C(43) -171.5(4) 1_555 1_555 1_555 1_555 yes
C(26) C(27) C(28) C(29) 56.0(6) 1_555 1_555 1_555 1_555 yes
C(27) C(26) C(25) C(34) 57.2(5) 1_555 1_555 1_555 1_555 yes
C(27) C(28) C(29) C(30) 179.1(4) 1_555 1_555 1_555 1_555 yes
C(27) C(28) C(29) C(34) -53.4(5) 1_555 1_555 1_555 1_555 yes
C(28) C(29) C(30) C(31) 76.6(5) 1_555 1_555 1_555 1_555 yes
C(28) C(29) C(34) C(33) -71.4(5) 1_555 1_555 1_555 1_555 yes
C(28) C(29) C(34) C(43) 166.2(4) 1_555 1_555 1_555 1_555 yes
C(29) C(30) C(31) C(32) 48.1(5) 1_555 1_555 1_555 1_555 yes
C(29) C(34) C(33) C(32) -59.7(5) 1_555 1_555 1_555 1_555 yes
C(29) C(34) C(33) C(35) 173.5(4) 1_555 1_555 1_555 1_555 yes
C(30) C(29) C(34) C(33) 55.8(5) 1_555 1_555 1_555 1_555 yes
C(30) C(29) C(34) C(43) -66.6(5) 1_555 1_555 1_555 1_555 yes
C(30) C(31) C(32) C(33) -51.5(5) 1_555 1_555 1_555 1_555 yes
C(30) C(31) C(32) C(38) -173.6(4) 1_555 1_555 1_555 1_555 yes
C(31) C(30) C(29) C(34) -51.3(5) 1_555 1_555 1_555 1_555 yes
C(31) C(32) C(33) C(34) 58.6(5) 1_555 1_555 1_555 1_555 yes
C(31) C(32) C(33) C(35) -174.1(4) 1_555 1_555 1_555 1_555 yes
C(31) C(32) C(38) C(37) -179.8(4) 1_555 1_555 1_555 1_555 yes
C(31) C(32) C(38) C(39) -55.3(5) 1_555 1_555 1_555 1_555 yes
C(32) C(33) C(34) C(43) 61.5(5) 1_555 1_555 1_555 1_555 yes
C(32) C(33) C(35) C(36) 52.1(5) 1_555 1_555 1_555 1_555 yes
C(32) C(38) C(37) C(36) -59.0(5) 1_555 1_555 1_555 1_555 yes
C(32) C(38) C(37) C(41) 179.0(4) 1_555 1_555 1_555 1_555 yes
C(32) C(38) C(37) C(42) 62.4(5) 1_555 1_555 1_555 1_555 yes
C(32) C(38) C(39) C(40) -163.1(4) 1_555 1_555 1_555 1_555 yes
C(33) C(32) C(38) C(37) 56.7(5) 1_555 1_555 1_555 1_555 yes
C(33) C(32) C(38) C(39) -178.8(4) 1_555 1_555 1_555 1_555 yes
C(33) C(35) C(36) C(37) -55.2(5) 1_555 1_555 1_555 1_555 yes
C(34) C(33) C(32) C(38) -178.7(4) 1_555 1_555 1_555 1_555 yes
C(34) C(33) C(35) C(36) 178.2(4) 1_555 1_555 1_555 1_555 yes
C(35) C(33) C(32) C(38) -51.4(5) 1_555 1_555 1_555 1_555 yes
C(35) C(33) C(34) C(43) -65.2(5) 1_555 1_555 1_555 1_555 yes
C(35) C(36) C(37) C(38) 56.4(5) 1_555 1_555 1_555 1_555 yes
C(35) C(36) C(37) C(41) 166.6(4) 1_555 1_555 1_555 1_555 yes
C(35) C(36) C(37) C(42) -67.5(5) 1_555 1_555 1_555 1_555 yes
C(36) C(37) C(38) C(39) 170.0(4) 1_555 1_555 1_555 1_555 yes
C(36) C(37) C(41) C(40) -156.7(4) 1_555 1_555 1_555 1_555 yes
C(36) C(37) C(41) C(44) 79.3(5) 1_555 1_555 1_555 1_555 yes
C(37) C(38) C(39) C(40) -34.4(5) 1_555 1_555 1_555 1_555 yes
C(37) C(41) C(40) C(39) 22.2(5) 1_555 1_555 1_555 1_555 yes
C(37) C(41) C(44) C(45) -59.2(6) 1_555 1_555 1_555 1_555 yes
C(37) C(41) C(44) C(46) 175.0(4) 1_555 1_555 1_555 1_555 yes
C(38) C(37) C(41) C(40) -41.5(4) 1_555 1_555 1_555 1_555 yes
C(38) C(37) C(41) C(44) -165.5(4) 1_555 1_555 1_555 1_555 yes
C(38) C(39) C(40) C(41) 6.8(5) 1_555 1_555 1_555 1_555 yes
C(39) C(38) C(37) C(41) 47.9(5) 1_555 1_555 1_555 1_555 yes
C(39) C(38) C(37) C(42) -68.6(5) 1_555 1_555 1_555 1_555 yes
C(39) C(40) C(41) C(44) 151.3(4) 1_555 1_555 1_555 1_555 yes
C(40) C(41) C(37) C(42) 77.7(4) 1_555 1_555 1_555 1_555 yes
C(40) C(41) C(44) C(45) -178.6(4) 1_555 1_555 1_555 1_555 yes
C(40) C(41) C(44) C(46) 55.7(5) 1_555 1_555 1_555 1_555 yes
C(41) C(44) C(46) C(47) 55.8(6) 1_555 1_555 1_555 1_555 yes
C(42) C(37) C(41) C(44) -46.3(5) 1_555 1_555 1_555 1_555 yes
C(44) C(46) C(47) C(48) 174.0(4) 1_555 1_555 1_555 1_555 yes
C(45) C(44) C(46) C(47) -71.1(6) 1_555 1_555 1_555 1_555 yes
C(49) C(50) C(51) C(52) 0.1(7) 1_555 1_555 1_555 1_555 yes
C(49) C(50) C(51) C(57) -179.9(5) 1_555 1_555 1_555 1_555 yes
C(49) C(54) C(53) C(52) -0.6(8) 1_555 1_555 1_555 1_555 yes
C(50) C(49) C(54) C(53) 0.4(8) 1_555 1_555 1_555 1_555 yes
C(50) C(51) C(52) C(53) -0.3(8) 1_555 1_555 1_555 1_555 yes
C(51) C(50) C(49) C(54) -0.2(7) 1_555 1_555 1_555 1_555 yes
C(51) C(50) C(49) C(55) -178.4(5) 1_555 1_555 1_555 1_555 yes
C(51) C(52) C(53) C(54) 0.5(8) 1_555 1_555 1_555 1_555 yes
C(52) C(51) C(50) C(56) -179.3(5) 1_555 1_555 1_555 1_555 yes
C(53) C(52) C(51) C(57) 179.8(5) 1_555 1_555 1_555 1_555 yes
C(53) C(54) C(49) C(55) 178.7(5) 1_555 1_555 1_555 1_555 yes
C(54) C(49) C(50) C(56) 179.3(5) 1_555 1_555 1_555 1_555 yes
C(55) C(49) C(50) C(56) 1.0(8) 1_555 1_555 1_555 1_555 yes
C(56) C(50) C(51) C(57) 0.6(7) 1_555 1_555 1_555 1_555 yes

loop_
_cod_related_entry_id
_cod_related_entry_database
_cod_related_entry_code
1 ChemSpider 21197819
